data_7248751
loop_
_publ_author_name
'Habuka, Yusuke'
'Usui, Hirotomo'
'Okawa, Mizuki'
'Shinohara, Takanori'
'Yuge, Hidetaka'
'Mao, Yuchen'
'Gong, Jin'
'Richards, Gary J.'
'Hori, Akiko'

_publ_section_title
;
 Selective recognition and reversible encapsulation of tetrameric alcohol
 clusters via hydrogen bonds using a perfluorinated dinuclear nickel(ii)
 complex
;
_journal_issue 23
_journal_name_full CrystEngComm
_journal_page_first 3014
_journal_page_last 3020
_journal_paper_doi 10.1039/D4CE00166D
_journal_volume 26
_journal_year 2024
_chemical_formula_moiety 'C38 H20 F20 Ni2 O10, 4(C H4 O)'
_chemical_formula_sum 'C42 H36 F20 Ni2 O14'
_chemical_formula_weight 1262.13
_space_group_crystal_system monoclinic
_space_group_IT_number 14
_space_group_name_Hall '-P 2ybc'
_space_group_name_H-M_alt 'P 1 21/c 1'
_atom_sites_solution_hydrogens mixed
_audit_creation_method SHELXL-2016/6
_audit_update_record
;
2019-05-08 deposited with the CCDC.	2024-05-13 downloaded from the CCDC.
;
_cell_angle_alpha 90
_cell_angle_beta 102.5520(10)
_cell_angle_gamma 90
_cell_formula_units_Z 2
_cell_length_a 12.4777(5)
_cell_length_b 13.9837(4)
_cell_length_c 14.3744(5)
_cell_measurement_reflns_used 5269
_cell_measurement_temperature 93
_cell_measurement_theta_max 25.04
_cell_measurement_theta_min 2.44
_cell_volume 2448.16(15)
_computing_cell_refinement 'APEX2 v2015.5 (Bruker AXS)'
_computing_data_collection 'Bruker Instrument Service V4.2.7 (Bruker AXS Inc., 2015)'
_computing_data_reduction 'SAINT V8.34A (Bruker AXS Inc., 2013)'
_computing_molecular_graphics 'XSHELL V6.3.1 (Bruker AXS Inc., 2004)'
_computing_publication_material 'Generate Report V2014.1 (Bruker AXS Inc., 2014)'
_computing_structure_refinement 'SHELXL-2016/6 (Sheldrick, 2016)'
_computing_structure_solution 'SHELXT (Sheldrick, 2013)'
_diffrn_ambient_temperature 93
_diffrn_detector_area_resol_mean 10.4167
_diffrn_measured_fraction_theta_full 0.998
_diffrn_measured_fraction_theta_max 0.998
_diffrn_measurement_device_type 'Bruker D8 goniometer'
_diffrn_measurement_method 'phi and omega scans'
_diffrn_radiation_type MoK\a
_diffrn_radiation_wavelength 0.71073
_diffrn_reflns_av_R_equivalents 0.0530
_diffrn_reflns_av_unetI/netI 0.0453
_diffrn_reflns_Laue_measured_fraction_full 0.998
_diffrn_reflns_Laue_measured_fraction_max 0.998
_diffrn_reflns_limit_h_max 14
_diffrn_reflns_limit_h_min -14
_diffrn_reflns_limit_k_max 16
_diffrn_reflns_limit_k_min -16
_diffrn_reflns_limit_l_max 16
_diffrn_reflns_limit_l_min -17
_diffrn_reflns_number 16725
_diffrn_reflns_point_group_measured_fraction_full 0.998
_diffrn_reflns_point_group_measured_fraction_max 0.998
_diffrn_reflns_theta_full 25.026
_diffrn_reflns_theta_max 25.026
_diffrn_reflns_theta_min 2.217
_diffrn_source 'micro focus sealed tube'
_exptl_absorpt_coefficient_mu 0.909
_exptl_absorpt_correction_T_max 0.927
_exptl_absorpt_correction_T_min 0.861
_exptl_absorpt_correction_type multi-scan
_exptl_absorpt_process_details
;
SADABS Sheldrick 1996
;
_exptl_crystal_colour yellow
_exptl_crystal_density_diffrn 1.712
_exptl_crystal_density_meas ?
_exptl_crystal_density_method 'not measured'
_exptl_crystal_description block
_exptl_crystal_F_000 1272
_exptl_crystal_size_max 0.122
_exptl_crystal_size_mid 0.092
_exptl_crystal_size_min 0.085
_refine_diff_density_max 0.319
_refine_diff_density_min -0.321
_refine_diff_density_rms 0.068
_refine_ls_extinction_method none
_refine_ls_goodness_of_fit_ref 1.034
_refine_ls_hydrogen_treatment mixed
_refine_ls_matrix_type full
_refine_ls_number_parameters 372
_refine_ls_number_reflns 4309
_refine_ls_number_restraints 450
_refine_ls_restrained_S_all 1.003
_refine_ls_R_factor_all 0.0548
_refine_ls_R_factor_gt 0.0359
_refine_ls_shift/su_max 0.001
_refine_ls_shift/su_mean 0.000
_refine_ls_structure_factor_coef Fsqd
_refine_ls_weighting_details 'w=1/[\s^2^(Fo^2^)+(0.0265P)^2^+2.1041P] where P=(Fo^2^+2Fc^2^)/3'
_refine_ls_weighting_scheme calc
_refine_ls_wR_factor_gt 0.0708
_refine_ls_wR_factor_ref 0.0772
_reflns_Friedel_coverage 0.000
_reflns_number_gt 3444
_reflns_number_total 4309
_reflns_threshold_expression 'I > 2\s(I)'
_cod_data_source_file d4ce00166d2.cif
_cod_data_source_block fdx11_p21c
_cod_depositor_comments
;
The following automatic conversions were performed:

data item '_exptl_crystal_density_meas' value 'not measured' was
changed to '?' -- the value is perceived as not measured.

Automatic conversion script
Id: cif_fix_values 8170 2020-07-09 18:12:32Z antanas 

 Adding full bibliography for 7248748--7248751.cif.
;
_cod_original_sg_symbol_H-M 'P 21/c'
_cod_database_code 7248751
_shelx_shelxl_version_number 2016/6
_shelx_space_group_comment
;
The symmetry employed for this shelxl refinement is uniquely defined
by the following loop, which should always be used as a source of
symmetry information in preference to the above space-group names.
They are only intended as comments.
;
_shelx_estimated_absorpt_t_min 0.897
_shelx_estimated_absorpt_t_max 0.927

loop_
_space_group_symop_operation_xyz
'x, y, z'
'-x, y+1/2, -z+1/2'
'-x, -y, -z'
'x, -y-1/2, z-1/2'

loop_
_atom_site_label
_atom_site_type_symbol
_atom_site_fract_x
_atom_site_fract_y
_atom_site_fract_z
_atom_site_U_iso_or_equiv
_atom_site_adp_type
_atom_site_occupancy
_atom_site_site_symmetry_order
_atom_site_calc_flag
_atom_site_refinement_flags_posn
_atom_site_refinement_flags_adp
_atom_site_refinement_flags_occupancy
_atom_site_disorder_assembly
_atom_site_disorder_group
C1 C 0.1146(2) 0.25776(19) 0.55020(19) 0.0200(6) Uani 1 1 d . U . . .
C2 C 0.0381(2) 0.1854(2) 0.5449(2) 0.0267(7) Uani 1 1 d . U . . .
C3 C -0.0043(2) 0.14349(19) 0.4581(2) 0.0271(7) Uani 1 1 d . U . . .
C4 C 0.0279(2) 0.1743(2) 0.3781(2) 0.0266(7) Uani 1 1 d . U . . .
C5 C 0.1037(2) 0.2470(2) 0.3856(2) 0.0237(6) Uani 1 1 d . U . . .
C6 C 0.1502(2) 0.29006(18) 0.47147(18) 0.0147(6) Uani 1 1 d . U . . .
C7 C 0.2420(2) 0.36225(19) 0.48057(18) 0.0154(6) Uani 1 1 d . U . . .
C8 C 0.2174(2) 0.45096(18) 0.43852(19) 0.0171(6) Uani 1 1 d . U . . .
H8 H 0.142575 0.463011 0.410041 0.020 Uiso 1 1 calc R U . . .
C9 C 0.2930(2) 0.52553(18) 0.43377(18) 0.0147(6) Uani 1 1 d . U . . .
C10 C 0.2541(2) 0.61320(18) 0.38703(18) 0.0171(6) Uani 1 1 d . U . . .
H10 H 0.177481 0.617592 0.360917 0.021 Uiso 1 1 calc R U . . .
C11 C 0.3165(2) 0.69160(18) 0.37617(19) 0.0162(6) Uani 1 1 d . U . . .
C12 C 0.2573(2) 0.77634(18) 0.32345(19) 0.0172(6) Uani 1 1 d . U . . .
C13 C 0.2158(2) 0.77558(18) 0.22599(19) 0.0172(6) Uani 1 1 d . U . . .
C14 C 0.1652(2) 0.8538(2) 0.1772(2) 0.0211(6) Uani 1 1 d . U . . .
C15 C 0.1544(2) 0.93623(19) 0.2267(2) 0.0256(7) Uani 1 1 d . U . . .
C16 C 0.1957(2) 0.9403(2) 0.3231(2) 0.0283(7) Uani 1 1 d . U . . .
C17 C 0.2464(2) 0.8612(2) 0.3703(2) 0.0245(7) Uani 1 1 d . U . . .
C18 C 0.5767(2) 0.3149(2) 0.3720(2) 0.0296(7) Uani 1 1 d . U . . .
H18A H 0.560458 0.287568 0.307657 0.044 Uiso 1 1 calc R U . . .
H18C H 0.618417 0.268563 0.416782 0.044 Uiso 1 1 calc R U . . .
H18B H 0.619994 0.373422 0.372502 0.044 Uiso 1 1 calc R U . . .
C19 C 0.4110(3) 0.4056(3) 0.7309(2) 0.0503(10) Uani 1 1 d . U . . .
H19A H 0.334214 0.394962 0.698725 0.075 Uiso 1 1 calc R U . . .
H19B H 0.413876 0.447152 0.786287 0.075 Uiso 1 1 calc R U . . .
H19C H 0.445592 0.344099 0.751995 0.075 Uiso 1 1 calc R U . . .
C20 C 0.7316(2) 0.5519(2) 0.8116(2) 0.0365(8) Uani 1 1 d . U . . .
H20A H 0.769919 0.526588 0.764084 0.055 Uiso 1 1 calc R U . . .
H20B H 0.735631 0.505199 0.863057 0.055 Uiso 1 1 calc R U . . .
H20C H 0.766442 0.611750 0.837742 0.055 Uiso 1 1 calc R U . . .
C21 C 0.5767(3) 0.6072(2) 0.9978(2) 0.0365(8) Uani 1 1 d . U . . .
H21A H 0.609846 0.543357 1.003591 0.055 Uiso 1 1 calc R U . . .
H21B H 0.525956 0.612521 1.040825 0.055 Uiso 1 1 calc R U . . .
H21C H 0.634590 0.655555 1.014738 0.055 Uiso 1 1 calc R U . . .
F1 F 0.15575(14) 0.29662(12) 0.63561(11) 0.0330(4) Uani 1 1 d . U . . .
F2 F 0.00547(16) 0.15575(14) 0.62268(13) 0.0506(6) Uani 1 1 d . U . . .
F3 F -0.07764(14) 0.07240(11) 0.45257(14) 0.0436(5) Uani 1 1 d . U . . .
F4 F -0.01357(14) 0.13354(14) 0.29348(14) 0.0469(5) Uani 1 1 d . U . . .
F5 F 0.13551(15) 0.27473(16) 0.30635(12) 0.0493(6) Uani 1 1 d . U . . .
F13 F 0.22764(12) 0.69671(10) 0.17534(11) 0.0218(4) Uani 1 1 d . U . . .
F14 F 0.12795(13) 0.85084(11) 0.08226(11) 0.0285(4) Uani 1 1 d . U . . .
F15 F 0.10434(15) 1.01232(11) 0.18009(13) 0.0389(5) Uani 1 1 d . U . . .
F16 F 0.18547(16) 1.02076(12) 0.37187(14) 0.0467(5) Uani 1 1 d . U . . .
F17 F 0.28360(14) 0.86663(12) 0.46542(12) 0.0352(4) Uani 1 1 d . U . . .
H4 H 0.435(3) 0.365(2) 0.356(2) 0.034(10) Uiso 1 1 d . . . . .
H5 H 0.519(3) 0.478(2) 0.695(3) 0.049(12) Uiso 1 1 d . . . . .
H6 H 0.584(2) 0.591(2) 0.805(2) 0.024(9) Uiso 1 1 d . . . . .
H7 H 0.488(3) 0.672(2) 0.896(2) 0.030(10) Uiso 1 1 d . . . . .
Ni1 Ni 0.47541(3) 0.39766(2) 0.53349(2) 0.01555(10) Uani 1 1 d . U . . .
O1 O 0.33398(14) 0.33026(12) 0.52621(12) 0.0171(4) Uani 1 1 d . U . . .
O2 O 0.39666(13) 0.51435(12) 0.46960(12) 0.0161(4) Uani 1 1 d . U . . .
O3 O 0.42110(14) 0.70474(12) 0.40521(13) 0.0194(4) Uani 1 1 d . U . . .
O4 O 0.47553(16) 0.33713(14) 0.39982(15) 0.0218(5) Uani 1 1 d . U . . .
O5 O 0.46709(17) 0.44923(15) 0.66751(14) 0.0253(5) Uani 1 1 d . U . . .
O6 O 0.61844(17) 0.56959(15) 0.76718(15) 0.0264(5) Uani 1 1 d . U . . .
O7 O 0.51832(17) 0.62218(15) 0.90200(14) 0.0266(5) Uani 1 1 d . U . . .

loop_
_atom_site_aniso_label
_atom_site_aniso_U_11
_atom_site_aniso_U_22
_atom_site_aniso_U_33
_atom_site_aniso_U_23
_atom_site_aniso_U_13
_atom_site_aniso_U_12
C1 0.0189(15) 0.0214(14) 0.0166(14) -0.0003(12) -0.0027(12) -0.0012(11)
C2 0.0249(16) 0.0250(15) 0.0263(17) 0.0111(13) -0.0030(13) -0.0054(13)
C3 0.0164(15) 0.0143(13) 0.0433(19) 0.0002(13) -0.0096(14) -0.0018(11)
C4 0.0146(15) 0.0310(16) 0.0294(17) -0.0172(13) -0.0057(13) 0.0049(12)
C5 0.0148(15) 0.0407(17) 0.0164(14) -0.0069(13) 0.0050(12) 0.0032(12)
C6 0.0105(13) 0.0192(13) 0.0128(13) -0.0010(11) -0.0007(11) 0.0048(10)
C7 0.0121(14) 0.0250(13) 0.0093(13) -0.0033(11) 0.0028(11) 0.0026(11)
C8 0.0081(13) 0.0250(14) 0.0178(14) 0.0016(12) 0.0022(11) 0.0026(11)
C9 0.0103(13) 0.0236(13) 0.0105(13) -0.0023(11) 0.0030(11) 0.0027(11)
C10 0.0090(13) 0.0243(14) 0.0171(14) 0.0010(12) 0.0005(11) 0.0039(11)
C11 0.0106(14) 0.0246(14) 0.0130(14) -0.0007(11) 0.0015(11) 0.0048(11)
C12 0.0076(13) 0.0229(14) 0.0207(14) 0.0015(12) 0.0018(11) 0.0004(10)
C13 0.0124(14) 0.0173(13) 0.0221(15) 0.0011(12) 0.0041(12) -0.0029(11)
C14 0.0126(14) 0.0270(15) 0.0226(16) 0.0062(13) 0.0012(12) -0.0032(11)
C15 0.0165(15) 0.0208(14) 0.0377(18) 0.0077(13) 0.0021(13) 0.0043(12)
C16 0.0220(16) 0.0237(14) 0.0372(18) -0.0052(14) 0.0019(14) 0.0058(12)
C17 0.0176(15) 0.0324(15) 0.0217(16) -0.0042(13) 0.0003(12) 0.0068(12)
C18 0.0191(16) 0.0481(19) 0.0234(17) 0.0011(14) 0.0086(13) 0.0134(14)
C19 0.072(3) 0.058(2) 0.0276(19) -0.0056(17) 0.0251(19) -0.022(2)
C20 0.0226(17) 0.054(2) 0.0284(18) -0.0101(16) -0.0038(14) 0.0100(15)
C21 0.042(2) 0.0367(18) 0.0278(18) 0.0049(15) 0.0005(15) 0.0039(16)
F1 0.0420(11) 0.0441(10) 0.0116(9) -0.0023(8) 0.0030(8) -0.0226(9)
F2 0.0496(13) 0.0628(13) 0.0331(11) 0.0250(10) -0.0046(9) -0.0348(10)
F3 0.0285(10) 0.0212(9) 0.0677(14) 0.0062(9) -0.0190(10) -0.0102(7)
F4 0.0236(10) 0.0680(13) 0.0430(12) -0.0394(10) -0.0063(9) -0.0001(9)
F5 0.0310(11) 0.1027(16) 0.0162(9) -0.0197(10) 0.0092(8) -0.0207(11)
F13 0.0223(9) 0.0217(8) 0.0205(9) -0.0013(7) 0.0024(7) -0.0003(7)
F14 0.0289(10) 0.0321(9) 0.0212(9) 0.0100(8) -0.0016(7) -0.0020(7)
F15 0.0372(11) 0.0271(9) 0.0478(12) 0.0119(9) -0.0010(9) 0.0116(8)
F16 0.0508(12) 0.0306(10) 0.0519(13) -0.0133(9) -0.0038(10) 0.0204(9)
F17 0.0380(11) 0.0396(10) 0.0235(10) -0.0072(8) -0.0033(8) 0.0153(8)
Ni1 0.00861(18) 0.02337(18) 0.01413(18) 0.00208(15) 0.00124(13) 0.00208(15)
O1 0.0102(9) 0.0248(10) 0.0154(10) 0.0025(8) 0.0007(8) 0.0028(7)
O2 0.0061(9) 0.0243(10) 0.0170(10) 0.0027(8) 0.0008(8) 0.0024(7)
O3 0.0111(10) 0.0239(10) 0.0213(11) 0.0044(8) -0.0006(8) 0.0009(8)
O4 0.0155(11) 0.0322(11) 0.0183(11) 0.0004(9) 0.0047(9) 0.0063(9)
O5 0.0203(12) 0.0412(12) 0.0145(11) -0.0026(10) 0.0040(9) -0.0070(10)
O6 0.0209(11) 0.0386(12) 0.0170(11) -0.0059(9) -0.0016(9) 0.0077(9)
O7 0.0292(12) 0.0271(12) 0.0223(12) -0.0002(9) 0.0030(9) 0.0062(10)

loop_
_atom_type_symbol
_atom_type_description
_atom_type_scat_dispersion_real
_atom_type_scat_dispersion_imag
_atom_type_scat_source
C C 0.0033 0.0016 'International Tables Vol C Tables 4.2.6.8 and 6.1.1.4'
H H 0.0000 0.0000 'International Tables Vol C Tables 4.2.6.8 and 6.1.1.4'
O O 0.0106 0.0060 'International Tables Vol C Tables 4.2.6.8 and 6.1.1.4'
F F 0.0171 0.0103 'International Tables Vol C Tables 4.2.6.8 and 6.1.1.4'
Ni Ni 0.3393 1.1124 'International Tables Vol C Tables 4.2.6.8 and 6.1.1.4'

loop_
_geom_angle_atom_site_label_1
_geom_angle_atom_site_label_2
_geom_angle_atom_site_label_3
_geom_angle
_geom_angle_site_symmetry_1
_geom_angle_site_symmetry_3
_geom_angle_publ_flag
F1 C1 C6 119.5(2) . . ?
F1 C1 C2 118.1(2) . . ?
C6 C1 C2 122.5(3) . . ?
F2 C2 C3 119.9(3) . . ?
F2 C2 C1 120.9(3) . . ?
C3 C2 C1 119.1(3) . . ?
F3 C3 C4 120.3(3) . . ?
F3 C3 C2 119.5(3) . . ?
C4 C3 C2 120.2(3) . . ?
F4 C4 C3 120.2(3) . . ?
F4 C4 C5 120.5(3) . . ?
C3 C4 C5 119.3(3) . . ?
F5 C5 C4 118.1(3) . . ?
F5 C5 C6 119.2(3) . . ?
C4 C5 C6 122.6(3) . . ?
C1 C6 C5 116.3(2) . . ?
C1 C6 C7 121.4(2) . . ?
C5 C6 C7 122.1(2) . . ?
O1 C7 C8 129.0(2) . . ?
O1 C7 C6 113.0(2) . . ?
C8 C7 C6 118.0(2) . . ?
C7 C8 C9 126.4(2) . . ?
C7 C8 H8 116.8 . . ?
C9 C8 H8 116.8 . . ?
O2 C9 C8 120.7(2) . . ?
O2 C9 C10 119.9(2) . . ?
C8 C9 C10 119.4(2) . . ?
C11 C10 C9 126.5(2) . . ?
C11 C10 H10 116.8 . . ?
C9 C10 H10 116.8 . . ?
O3 C11 C10 129.3(2) . . ?
O3 C11 C12 113.6(2) . . ?
C10 C11 C12 117.1(2) . . ?
C13 C12 C17 116.4(2) . . ?
C13 C12 C11 122.4(2) . . ?
C17 C12 C11 121.1(2) . . ?
F13 C13 C14 117.9(2) . . ?
F13 C13 C12 119.5(2) . . ?
C14 C13 C12 122.6(2) . . ?
F14 C14 C13 120.8(2) . . ?
F14 C14 C15 120.0(2) . . ?
C13 C14 C15 119.2(3) . . ?
F15 C15 C16 120.4(3) . . ?
F15 C15 C14 119.6(3) . . ?
C16 C15 C14 120.0(3) . . ?
F16 C16 C15 120.2(3) . . ?
F16 C16 C17 120.0(3) . . ?
C15 C16 C17 119.8(3) . . ?
F17 C17 C16 118.4(2) . . ?
F17 C17 C12 119.6(2) . . ?
C16 C17 C12 122.0(3) . . ?
O4 C18 H18A 109.5 . . ?
O4 C18 H18C 109.5 . . ?
H18A C18 H18C 109.5 . . ?
O4 C18 H18B 109.5 . . ?
H18A C18 H18B 109.5 . . ?
H18C C18 H18B 109.5 . . ?
O5 C19 H19A 109.5 . . ?
O5 C19 H19B 109.5 . . ?
H19A C19 H19B 109.5 . . ?
O5 C19 H19C 109.5 . . ?
H19A C19 H19C 109.5 . . ?
H19B C19 H19C 109.5 . . ?
O6 C20 H20A 109.5 . . ?
O6 C20 H20B 109.5 . . ?
H20A C20 H20B 109.5 . . ?
O6 C20 H20C 109.5 . . ?
H20A C20 H20C 109.5 . . ?
H20B C20 H20C 109.5 . . ?
O7 C21 H21A 109.5 . . ?
O7 C21 H21B 109.5 . . ?
H21A C21 H21B 109.5 . . ?
O7 C21 H21C 109.5 . . ?
H21A C21 H21C 109.5 . . ?
H21B C21 H21C 109.5 . . ?
O1 Ni1 O3 99.49(7) . 3_666 ?
O1 Ni1 O2 91.18(7) . . ?
O3 Ni1 O2 169.27(7) 3_666 . ?
O1 Ni1 O2 170.04(7) . 3_666 ?
O3 Ni1 O2 90.47(7) 3_666 3_666 ?
O2 Ni1 O2 78.87(7) . 3_666 ?
O1 Ni1 O5 89.47(8) . . ?
O3 Ni1 O5 89.86(8) 3_666 . ?
O2 Ni1 O5 91.36(8) . . ?
O2 Ni1 O5 90.45(8) 3_666 . ?
O1 Ni1 O4 86.43(7) . . ?
O3 Ni1 O4 89.18(8) 3_666 . ?
O2 Ni1 O4 90.38(8) . . ?
O2 Ni1 O4 93.88(7) 3_666 . ?
O5 Ni1 O4 175.57(8) . . ?
C7 O1 Ni1 123.53(16) . . ?
C9 O2 Ni1 128.62(16) . . ?
C9 O2 Ni1 130.03(16) . 3_666 ?
Ni1 O2 Ni1 101.13(7) . 3_666 ?
C11 O3 Ni1 123.36(16) . 3_666 ?
C18 O4 Ni1 121.12(17) . . ?
C18 O4 H4 108(2) . . ?
Ni1 O4 H4 113(2) . . ?
C19 O5 Ni1 125.6(2) . . ?
C19 O5 H5 111(3) . . ?
Ni1 O5 H5 116(3) . . ?
C20 O6 H6 112(2) . . ?
C21 O7 H7 112(2) . . ?

loop_
_geom_bond_atom_site_label_1
_geom_bond_atom_site_label_2
_geom_bond_distance
_geom_bond_site_symmetry_2
_geom_bond_publ_flag
C1 F1 1.339(3) . ?
C1 C6 1.379(4) . ?
C1 C2 1.381(4) . ?
C2 F2 1.336(3) . ?
C2 C3 1.376(4) . ?
C3 F3 1.342(3) . ?
C3 C4 1.368(4) . ?
C4 F4 1.341(3) . ?
C4 C5 1.377(4) . ?
C5 F5 1.342(3) . ?
C5 C6 1.382(4) . ?
C6 C7 1.511(4) . ?
C7 O1 1.273(3) . ?
C7 C8 1.385(4) . ?
C8 C9 1.417(4) . ?
C8 H8 0.9500 . ?
C9 O2 1.294(3) . ?
C9 C10 1.431(3) . ?
C10 C11 1.373(4) . ?
C10 H10 0.9500 . ?
C11 O3 1.294(3) . ?
C11 C12 1.510(4) . ?
C12 C13 1.384(4) . ?
C12 C17 1.386(4) . ?
C13 F13 1.347(3) . ?
C13 C14 1.376(4) . ?
C14 F14 1.343(3) . ?
C14 C15 1.377(4) . ?
C15 F15 1.338(3) . ?
C15 C16 1.370(4) . ?
C16 F16 1.346(3) . ?
C16 C17 1.378(4) . ?
C17 F17 1.347(3) . ?
C18 O4 1.438(3) . ?
C18 H18A 0.9800 . ?
C18 H18C 0.9800 . ?
C18 H18B 0.9800 . ?
C19 O5 1.404(4) . ?
C19 H19A 0.9800 . ?
C19 H19B 0.9800 . ?
C19 H19C 0.9800 . ?
C20 O6 1.439(3) . ?
C20 H20A 0.9800 . ?
C20 H20B 0.9800 . ?
C20 H20C 0.9800 . ?
C21 O7 1.426(4) . ?
C21 H21A 0.9800 . ?
C21 H21B 0.9800 . ?
C21 H21C 0.9800 . ?
Ni1 O1 1.9832(18) . ?
Ni1 O3 2.0000(17) 3_666 ?
Ni1 O2 2.0197(17) . ?
Ni1 O2 2.0234(17) 3_666 ?
Ni1 O5 2.081(2) . ?
Ni1 O4 2.100(2) . ?
O4 H4 0.82(3) . ?
O5 H5 0.79(4) . ?
O6 H6 0.82(3) . ?
O7 H7 0.79(3) . ?

loop_
_geom_hbond_atom_site_label_D
_geom_hbond_atom_site_label_H
_geom_hbond_atom_site_label_A
_geom_hbond_distance_DH
_geom_hbond_distance_HA
_geom_hbond_distance_DA
_geom_hbond_angle_DHA
_geom_hbond_site_symmetry_A
O7 H7 O3 0.79(3) 1.94(3) 2.712(3) 170(3) 4_576
O6 H6 O7 0.82(3) 1.82(3) 2.629(3) 170(3) .
O5 H5 O6 0.79(4) 1.93(4) 2.697(3) 166(4) .
O4 H4 O6 0.82(3) 1.97(3) 2.760(3) 162(3) 3_666
C21 H21C O1 0.98 2.56 3.355(4) 137.8 2_656
C20 H20B F3 0.98 2.64 3.270(3) 122.5 4_666
C19 H19A F1 0.98 2.61 3.527(4) 156.5 .
O7 H7 O3 0.79(3) 1.94(3) 2.712(3) 170(3) 4_576
O6 H6 O7 0.82(3) 1.82(3) 2.629(3) 170(3) .
O5 H5 O6 0.79(4) 1.93(4) 2.697(3) 166(4) .
O4 H4 O6 0.82(3) 1.97(3) 2.760(3) 162(3) 3_666
C21 H21C O1 0.98 2.56 3.355(4) 137.8 2_656
C20 H20B F3 0.98 2.64 3.270(3) 122.5 4_666
C19 H19A F1 0.98 2.61 3.527(4) 156.5 .
O7 H7 O3 0.79(3) 1.94(3) 2.712(3) 170(3) 4_576
O6 H6 O7 0.82(3) 1.82(3) 2.629(3) 170(3) .
O5 H5 O6 0.79(4) 1.93(4) 2.697(3) 166(4) .
O4 H4 O6 0.82(3) 1.97(3) 2.760(3) 162(3) 3_666
C21 H21C O1 0.98 2.56 3.355(4) 137.8 2_656
C20 H20B F3 0.98 2.64 3.270(3) 122.5 4_666
C19 H19A F1 0.98 2.61 3.527(4) 156.5 .
O7 H7 O3 0.79(3) 1.94(3) 2.712(3) 170(3) 4_576
O6 H6 O7 0.82(3) 1.82(3) 2.629(3) 170(3) .
O5 H5 O6 0.79(4) 1.93(4) 2.697(3) 166(4) .
O4 H4 O6 0.82(3) 1.97(3) 2.760(3) 162(3) 3_666
C21 H21C O1 0.98 2.56 3.355(4) 137.8 2_656
C20 H20B F3 0.98 2.64 3.270(3) 122.5 4_666
C19 H19A F1 0.98 2.61 3.527(4) 156.5 .
C19 H19A F1 0.98 2.61 3.527(4) 156.5 .
C20 H20B F3 0.98 2.64 3.270(3) 122.5 4_666
C21 H21C O1 0.98 2.56 3.355(4) 137.8 2_656
O4 H4 O6 0.82(3) 1.97(3) 2.760(3) 162(3) 3_666
O5 H5 O6 0.79(4) 1.93(4) 2.697(3) 166(4) .
O6 H6 O7 0.82(3) 1.82(3) 2.629(3) 170(3) .
O7 H7 O3 0.79(3) 1.94(3) 2.712(3) 170(3) 4_576
C19 H19A F1 0.98 2.61 3.527(4) 156.5 .
C20 H20B F3 0.98 2.64 3.270(3) 122.5 4_666
C21 H21C O1 0.98 2.56 3.355(4) 137.8 2_656
O4 H4 O6 0.82(3) 1.97(3) 2.760(3) 162(3) 3_666
O5 H5 O6 0.79(4) 1.93(4) 2.697(3) 166(4) .
O6 H6 O7 0.82(3) 1.82(3) 2.629(3) 170(3) .
O7 H7 O3 0.79(3) 1.94(3) 2.712(3) 170(3) 4_576

loop_
_geom_torsion_atom_site_label_1
_geom_torsion_atom_site_label_2
_geom_torsion_atom_site_label_3
_geom_torsion_atom_site_label_4
_geom_torsion
_geom_torsion_site_symmetry_1
_geom_torsion_site_symmetry_2
_geom_torsion_site_symmetry_3
_geom_torsion_site_symmetry_4
_geom_torsion_publ_flag
F1 C1 C2 F2 0.6(4) . . . . ?
C6 C1 C2 F2 179.9(3) . . . . ?
F1 C1 C2 C3 -179.1(2) . . . . ?
C6 C1 C2 C3 0.1(4) . . . . ?
F2 C2 C3 F3 -0.5(4) . . . . ?
C1 C2 C3 F3 179.2(2) . . . . ?
F2 C2 C3 C4 179.3(3) . . . . ?
C1 C2 C3 C4 -1.0(4) . . . . ?
F3 C3 C4 F4 -0.1(4) . . . . ?
C2 C3 C4 F4 -179.9(2) . . . . ?
F3 C3 C4 C5 -179.7(2) . . . . ?
C2 C3 C4 C5 0.5(4) . . . . ?
F4 C4 C5 F5 -0.9(4) . . . . ?
C3 C4 C5 F5 178.7(3) . . . . ?
F4 C4 C5 C6 -178.8(2) . . . . ?
C3 C4 C5 C6 0.8(4) . . . . ?
F1 C1 C6 C5 -179.7(2) . . . . ?
C2 C1 C6 C5 1.1(4) . . . . ?
F1 C1 C6 C7 5.5(4) . . . . ?
C2 C1 C6 C7 -173.8(3) . . . . ?
F5 C5 C6 C1 -179.5(2) . . . . ?
C4 C5 C6 C1 -1.6(4) . . . . ?
F5 C5 C6 C7 -4.7(4) . . . . ?
C4 C5 C6 C7 173.3(2) . . . . ?
C1 C6 C7 O1 65.4(3) . . . . ?
C5 C6 C7 O1 -109.2(3) . . . . ?
C1 C6 C7 C8 -115.7(3) . . . . ?
C5 C6 C7 C8 69.7(3) . . . . ?
O1 C7 C8 C9 3.1(5) . . . . ?
C6 C7 C8 C9 -175.6(2) . . . . ?
C7 C8 C9 O2 1.0(4) . . . . ?
C7 C8 C9 C10 179.7(3) . . . . ?
O2 C9 C10 C11 -1.0(4) . . . . ?
C8 C9 C10 C11 -179.7(3) . . . . ?
C9 C10 C11 O3 -0.7(5) . . . . ?
C9 C10 C11 C12 179.6(2) . . . . ?
O3 C11 C12 C13 108.2(3) . . . . ?
C10 C11 C12 C13 -72.0(3) . . . . ?
O3 C11 C12 C17 -68.5(3) . . . . ?
C10 C11 C12 C17 111.2(3) . . . . ?
C17 C12 C13 F13 177.2(2) . . . . ?
C11 C12 C13 F13 0.3(4) . . . . ?
C17 C12 C13 C14 -0.8(4) . . . . ?
C11 C12 C13 C14 -177.7(2) . . . . ?
F13 C13 C14 F14 0.6(4) . . . . ?
C12 C13 C14 F14 178.7(2) . . . . ?
F13 C13 C14 C15 -178.4(2) . . . . ?
C12 C13 C14 C15 -0.3(4) . . . . ?
F14 C14 C15 F15 1.7(4) . . . . ?
C13 C14 C15 F15 -179.3(2) . . . . ?
F14 C14 C15 C16 -177.8(3) . . . . ?
C13 C14 C15 C16 1.2(4) . . . . ?
F15 C15 C16 F16 0.5(4) . . . . ?
C14 C15 C16 F16 179.9(3) . . . . ?
F15 C15 C16 C17 179.6(3) . . . . ?
C14 C15 C16 C17 -1.0(4) . . . . ?
F16 C16 C17 F17 0.8(4) . . . . ?
C15 C16 C17 F17 -178.3(3) . . . . ?
F16 C16 C17 C12 178.9(3) . . . . ?
C15 C16 C17 C12 -0.2(5) . . . . ?
C13 C12 C17 F17 179.1(2) . . . . ?
C11 C12 C17 F17 -3.9(4) . . . . ?
C13 C12 C17 C16 1.0(4) . . . . ?
C11 C12 C17 C16 178.0(3) . . . . ?
C8 C7 O1 Ni1 -8.9(4) . . . . ?
C6 C7 O1 Ni1 169.81(15) . . . . ?
C8 C9 O2 Ni1 1.8(3) . . . . ?
C10 C9 O2 Ni1 -176.89(17) . . . . ?
C8 C9 O2 Ni1 175.40(17) . . . 3_666 ?
C10 C9 O2 Ni1 -3.3(3) . . . 3_666 ?
C10 C11 O3 Ni1 6.1(4) . . . 3_666 ?
C12 C11 O3 Ni1 -174.19(16) . . . 3_666 ?
